data_7125277
loop_
_publ_author_name
'Ruch, Aaron A.'
'Kong, Fanji'
'Nesterov, Vladimir N.'
'Slaughter, LeGrande M'

_publ_section_title
;
 Tetracyclic dihydronaphthalene derivatives via gold-catalyzed aminative
 homodimerization of ortho-alkynylbenzaldehydes.
;
_journal_issue 98
_journal_name_full 'Chemical communications (Cambridge, England)'
_journal_page_first 14133
_journal_page_last 14136
_journal_paper_doi 10.1039/c6cc08132k
_journal_volume 52
_journal_year 2016
_chemical_formula_moiety 'C48 H62 Au2 Cl P2, F6 Sb, C2 H4 Cl2'
_chemical_formula_sum 'C50 H66 Au2 Cl3 F6 P2 Sb'
_chemical_formula_weight 1465.00
_chemical_name_common 'chloride-bridge cyclohexyl-Johnphos-gold(I) dimer, SbF6- salt'
_chemical_name_systematic 'mu-chlorobis[(2-biphenyldicyclohexylphosphine)gold(I)] hexafluoroantimonate'
_space_group_IT_number 2
_space_group_name_Hall '-P 1'
_space_group_name_H-M_alt 'P -1'
_symmetry_cell_setting triclinic
_symmetry_Int_Tables_number 2
_symmetry_space_group_name_Hall '-P 1'
_symmetry_space_group_name_H-M 'P -1'
_atom_sites_solution_hydrogens geom
_atom_sites_solution_primary direct
_atom_sites_solution_secondary difmap
_audit_creation_method SHELXL-97
_audit_update_record
;
2016-10-06 deposited with the CCDC.
2016-11-15 downloaded from the CCDC.
;
_cell_angle_alpha 100.2770(10)
_cell_angle_beta 96.4260(10)
_cell_angle_gamma 115.8120(10)
_cell_formula_units_Z 2
_cell_length_a 13.2790(6)
_cell_length_b 14.4620(7)
_cell_length_c 15.6401(12)
_cell_measurement_reflns_used 9882
_cell_measurement_temperature 200(2)
_cell_measurement_theta_max 27.07
_cell_measurement_theta_min 2.23
_cell_volume 2598.8(3)
_computing_cell_refinement 'APEX2 (Bruker-AXS, 2007)'
_computing_data_collection 'APEX2 (Bruker-AXS, 2007)'
_computing_data_reduction 'APEX2 (Bruker-AXS, 2007)'
_computing_molecular_graphics 'SHELXTL (Sheldrick, 2008)'
_computing_publication_material 'SHELXTL (Sheldrick, 2008)'
_computing_structure_refinement 'SHELXL-97 (Sheldrick, 2008)'
_computing_structure_solution 'SHELXS-97 (Sheldrick, 2008)'
_diffrn_ambient_temperature 200(2)
_diffrn_measured_fraction_theta_full 0.999
_diffrn_measured_fraction_theta_max 0.999
_diffrn_measurement_device_type 'Bruker Apex-II CCD'
_diffrn_measurement_method '\f and \w scans'
_diffrn_radiation_monochromator graphite
_diffrn_radiation_probe x-ray
_diffrn_radiation_type MoK\a
_diffrn_radiation_wavelength 0.71073
_diffrn_reflns_av_R_equivalents 0.0524
_diffrn_reflns_av_sigmaI/netI 0.0486
_diffrn_reflns_limit_h_max 17
_diffrn_reflns_limit_h_min -16
_diffrn_reflns_limit_k_max 18
_diffrn_reflns_limit_k_min -18
_diffrn_reflns_limit_l_max 20
_diffrn_reflns_limit_l_min -20
_diffrn_reflns_number 34962
_diffrn_reflns_theta_full 27.08
_diffrn_reflns_theta_max 27.08
_diffrn_reflns_theta_min 1.62
_diffrn_source 'fine-focus sealed tube'
_exptl_absorpt_coefficient_mu 6.418
_exptl_absorpt_correction_T_max 0.3572
_exptl_absorpt_correction_T_min 0.2862
_exptl_absorpt_correction_type multi-scan
_exptl_absorpt_process_details SADABS
_exptl_crystal_colour purple
_exptl_crystal_density_diffrn 1.872
_exptl_crystal_density_method 'not measured'
_exptl_crystal_description block
_exptl_crystal_F_000 1420
_exptl_crystal_recrystallization_method 'slow diff of pentane into 1,2-dichloroethane soln'
_exptl_crystal_size_max 0.26
_exptl_crystal_size_mid 0.21
_exptl_crystal_size_min 0.20
_refine_diff_density_max 1.410
_refine_diff_density_min -1.228
_refine_diff_density_rms 0.142
_refine_ls_extinction_coef 0.00068(10)
_refine_ls_extinction_expression Fc^*^=kFc[1+0.001xFc^2^\l^3^/sin(2\q)]^-1/4^
_refine_ls_extinction_method SHELXL
_refine_ls_goodness_of_fit_ref 1.034
_refine_ls_hydrogen_treatment constr
_refine_ls_matrix_type full
_refine_ls_number_parameters 578
_refine_ls_number_reflns 11422
_refine_ls_number_restraints 1
_refine_ls_restrained_S_all 1.036
_refine_ls_R_factor_all 0.0327
_refine_ls_R_factor_gt 0.0291
_refine_ls_shift/su_max 0.002
_refine_ls_shift/su_mean 0.000
_refine_ls_structure_factor_coef Fsqd
_refine_ls_weighting_details 'calc w=1/[\s^2^(Fo^2^)+(0.0450P)^2^+1.3000P] where P=(Fo^2^+2Fc^2^)/3'
_refine_ls_weighting_scheme calc
_refine_ls_wR_factor_gt 0.0798
_refine_ls_wR_factor_ref 0.0829
_reflns_number_gt 10432
_reflns_number_total 11422
_reflns_threshold_expression >2sigma(I)
_cod_data_source_file c6cc08132k2.cif
_cod_data_source_block cmpd6_aar070
_cod_database_code 7125277

loop_
_symmetry_equiv_pos_as_xyz
'x, y, z'
'-x, -y, -z'

loop_
_atom_site_label
_atom_site_type_symbol
_atom_site_fract_x
_atom_site_fract_y
_atom_site_fract_z
_atom_site_U_iso_or_equiv
_atom_site_adp_type
_atom_site_occupancy
_atom_site_symmetry_multiplicity
_atom_site_calc_flag
_atom_site_refinement_flags
Au1 Au 0.493386(11) 0.889809(10) 0.338109(8) 0.02526(6) Uani 1 1 d .
P1 P 0.62343(7) 0.97069(7) 0.26101(6) 0.02444(17) Uani 1 1 d .
C1 C 0.7634(3) 0.9772(3) 0.2894(2) 0.0270(7) Uani 1 1 d .
Cl1 Cl 0.34376(8) 0.81079(7) 0.40873(6) 0.0346(2) Uani 1 1 d .
Au2 Au 0.287932(11) 0.631990(10) 0.347527(9) 0.02640(6) Uani 1 1 d .
P2 P 0.23381(8) 0.45818(7) 0.30442(6) 0.02562(18) Uani 1 1 d .
C2 C 0.8023(3) 0.9541(3) 0.3663(2) 0.0270(7) Uani 1 1 d .
C3 C 0.9121(3) 0.9617(3) 0.3795(3) 0.0373(9) Uani 1 1 d .
H3A H 0.9390 0.9457 0.4310 0.045 Uiso 1 1 calc R
C4 C 0.9823(3) 0.9916(3) 0.3205(3) 0.0400(9) Uani 1 1 d .
H4A H 1.0567 0.9971 0.3319 0.048 Uiso 1 1 calc R
C5 C 0.9440(3) 1.0137(3) 0.2441(3) 0.0363(8) Uani 1 1 d .
H5A H 0.9916 1.0337 0.2027 0.044 Uiso 1 1 calc R
C6 C 0.8359(3) 1.0065(3) 0.2289(3) 0.0319(8) Uani 1 1 d .
H6A H 0.8098 1.0215 0.1766 0.038 Uiso 1 1 calc R
C7 C 0.7357(3) 0.9216(3) 0.4356(2) 0.0283(7) Uani 1 1 d .
C8 C 0.7559(4) 0.9956(3) 0.5135(3) 0.0377(9) Uani 1 1 d .
H8A H 0.8070 1.0683 0.5201 0.045 Uiso 1 1 calc R
C9 C 0.7016(4) 0.9640(4) 0.5828(3) 0.0410(9) Uani 1 1 d .
H9A H 0.7156 1.0152 0.6361 0.049 Uiso 1 1 calc R
C10 C 0.6271(4) 0.8576(4) 0.5730(3) 0.0422(9) Uani 1 1 d .
H10A H 0.5913 0.8357 0.6203 0.051 Uiso 1 1 calc R
C11 C 0.6052(4) 0.7842(4) 0.4958(3) 0.0462(11) Uani 1 1 d .
H11A H 0.5534 0.7116 0.4891 0.055 Uiso 1 1 calc R
C12 C 0.6587(4) 0.8155(3) 0.4266(3) 0.0394(9) Uani 1 1 d .
H12A H 0.6425 0.7641 0.3729 0.047 Uiso 1 1 calc R
C13 C 0.6447(3) 1.1076(3) 0.2732(2) 0.0276(7) Uani 1 1 d .
H13A H 0.5682 1.1016 0.2501 0.033 Uiso 1 1 calc R
C14 C 0.7272(3) 1.1738(3) 0.2211(3) 0.0337(8) Uani 1 1 d .
H14A H 0.8056 1.1856 0.2439 0.040 Uiso 1 1 calc R
H14B H 0.7035 1.1353 0.1574 0.040 Uiso 1 1 calc R
C15 C 0.7264(4) 1.2802(3) 0.2311(3) 0.0391(9) Uani 1 1 d .
H15A H 0.7803 1.3231 0.1978 0.047 Uiso 1 1 calc R
H15B H 0.6488 1.2681 0.2053 0.047 Uiso 1 1 calc R
C16 C 0.7605(3) 1.3409(3) 0.3281(3) 0.0386(9) Uani 1 1 d .
H16A H 0.7553 1.4078 0.3329 0.046 Uiso 1 1 calc R
H16B H 0.8409 1.3594 0.3524 0.046 Uiso 1 1 calc R
C17 C 0.6828(4) 1.2747(3) 0.3820(3) 0.0449(10) Uani 1 1 d .
H17A H 0.6043 1.2643 0.3625 0.054 Uiso 1 1 calc R
H17B H 0.7102 1.3136 0.4456 0.054 Uiso 1 1 calc R
C18 C 0.6798(4) 1.1667(3) 0.3714(3) 0.0391(9) Uani 1 1 d .
H18A H 0.6246 1.1243 0.4042 0.047 Uiso 1 1 calc R
H18B H 0.7564 1.1764 0.3971 0.047 Uiso 1 1 calc R
C19 C 0.5688(3) 0.8989(3) 0.1440(2) 0.0305(7) Uani 1 1 d .
H19A H 0.6294 0.9319 0.1104 0.037 Uiso 1 1 calc R
C20 C 0.5439(4) 0.7833(3) 0.1347(3) 0.0404(9) Uani 1 1 d .
H20A H 0.6156 0.7813 0.1569 0.048 Uiso 1 1 calc R
H20B H 0.4888 0.7513 0.1716 0.048 Uiso 1 1 calc R
C21 C 0.4948(5) 0.7184(4) 0.0381(3) 0.0503(11) Uani 1 1 d .
H21A H 0.5529 0.7460 0.0021 0.060 Uiso 1 1 calc R
H21B H 0.4760 0.6435 0.0346 0.060 Uiso 1 1 calc R
C22 C 0.3882(4) 0.7238(4) 0.0005(3) 0.0468(10) Uani 1 1 d .
H22A H 0.3275 0.6895 0.0326 0.056 Uiso 1 1 calc R
H22B H 0.3603 0.6843 -0.0630 0.056 Uiso 1 1 calc R
C23 C 0.4118(4) 0.8386(4) 0.0089(3) 0.0445(10) Uani 1 1 d .
H23A H 0.4662 0.8703 -0.0287 0.053 Uiso 1 1 calc R
H23B H 0.3396 0.8397 -0.0131 0.053 Uiso 1 1 calc R
C24 C 0.4616(3) 0.9052(3) 0.1048(3) 0.0351(8) Uani 1 1 d .
H24A H 0.4035 0.8795 0.1411 0.042 Uiso 1 1 calc R
H24B H 0.4815 0.9801 0.1069 0.042 Uiso 1 1 calc R
C25 C 0.1169(3) 0.3821(3) 0.2066(2) 0.0271(7) Uani 1 1 d .
C26 C 0.0518(3) 0.4238(3) 0.1661(2) 0.0290(7) Uani 1 1 d .
C27 C -0.0371(4) 0.3567(4) 0.0934(3) 0.0432(10) Uani 1 1 d .
H27A H -0.0819 0.3838 0.0656 0.052 Uiso 1 1 calc R
C28 C -0.0626(4) 0.2524(3) 0.0601(3) 0.0440(10) Uani 1 1 d .
H28A H -0.1242 0.2087 0.0106 0.053 Uiso 1 1 calc R
C29 C 0.0021(4) 0.2120(3) 0.0992(3) 0.0391(9) Uani 1 1 d .
H29A H -0.0141 0.1404 0.0764 0.047 Uiso 1 1 calc R
C30 C 0.0904(3) 0.2763(3) 0.1719(2) 0.0331(8) Uani 1 1 d .
H30A H 0.1343 0.2479 0.1989 0.040 Uiso 1 1 calc R
C31 C 0.0721(3) 0.5362(3) 0.1941(2) 0.0306(7) Uani 1 1 d .
C32 C 0.0130(4) 0.5643(4) 0.2521(3) 0.0432(10) Uani 1 1 d .
H32A H -0.0365 0.5132 0.2788 0.052 Uiso 1 1 calc R
C33 C 0.0256(5) 0.6664(4) 0.2716(3) 0.0514(11) Uani 1 1 d .
H33A H -0.0166 0.6844 0.3107 0.062 Uiso 1 1 calc R
C34 C 0.0983(4) 0.7418(4) 0.2350(3) 0.0494(11) Uani 1 1 d .
H34A H 0.1074 0.8120 0.2491 0.059 Uiso 1 1 calc R
C35 C 0.1586(4) 0.7145(4) 0.1771(3) 0.0460(10) Uani 1 1 d .
H35A H 0.2087 0.7663 0.1512 0.055 Uiso 1 1 calc R
C36 C 0.1463(4) 0.6131(3) 0.1569(3) 0.0397(9) Uani 1 1 d .
H36A H 0.1884 0.5954 0.1175 0.048 Uiso 1 1 calc R
C37 C 0.1854(3) 0.3995(3) 0.3970(2) 0.0285(7) Uani 1 1 d .
H37A H 0.2469 0.4451 0.4513 0.034 Uiso 1 1 calc R
C38 C 0.1676(4) 0.2862(3) 0.3890(3) 0.0376(9) Uani 1 1 d .
H38A H 0.1054 0.2372 0.3370 0.045 Uiso 1 1 calc R
H38B H 0.2386 0.2828 0.3797 0.045 Uiso 1 1 calc R
C39 C 0.1371(4) 0.2522(3) 0.4724(3) 0.0440(10) Uani 1 1 d .
H39A H 0.2007 0.2995 0.5240 0.053 Uiso 1 1 calc R
H39B H 0.1259 0.1789 0.4665 0.053 Uiso 1 1 calc R
C40 C 0.0279(4) 0.2567(4) 0.4884(3) 0.0504(11) Uani 1 1 d .
H40A H 0.0107 0.2361 0.5442 0.060 Uiso 1 1 calc R
H40B H -0.0369 0.2052 0.4390 0.060 Uiso 1 1 calc R
C41 C 0.0403(4) 0.3682(4) 0.4950(3) 0.0474(11) Uani 1 1 d .
H42A H -0.0340 0.3671 0.4995 0.057 Uiso 1 1 calc R
H42B H 0.0972 0.4178 0.5496 0.057 Uiso 1 1 calc R
C42 C 0.0784(4) 0.4080(4) 0.4140(3) 0.0395(9) Uani 1 1 d .
H42C H 0.0156 0.3657 0.3608 0.047 Uiso 1 1 calc R
H42D H 0.0942 0.4830 0.4236 0.047 Uiso 1 1 calc R
C43 C 0.3523(3) 0.4327(3) 0.2790(2) 0.0309(7) Uani 1 1 d .
H43A H 0.3216 0.3544 0.2550 0.037 Uiso 1 1 calc R
C44 C 0.4020(4) 0.4877(4) 0.2079(3) 0.0444(10) Uani 1 1 d .
H44A H 0.4319 0.5653 0.2302 0.053 Uiso 1 1 calc R
H44B H 0.3407 0.4627 0.1542 0.053 Uiso 1 1 calc R
C45 C 0.4992(5) 0.4643(5) 0.1831(4) 0.0573(13) Uani 1 1 d .
H45A H 0.4681 0.3872 0.1567 0.069 Uiso 1 1 calc R
H45B H 0.5317 0.5024 0.1383 0.069 Uiso 1 1 calc R
C46 C 0.5926(4) 0.4993(4) 0.2650(4) 0.0576(13) Uani 1 1 d .
H46A H 0.6295 0.5775 0.2874 0.069 Uiso 1 1 calc R
H46B H 0.6517 0.4793 0.2489 0.069 Uiso 1 1 calc R
C47 C 0.5432(4) 0.4474(5) 0.3386(4) 0.0573(13) Uani 1 1 d .
H47A H 0.5142 0.3697 0.3185 0.069 Uiso 1 1 calc R
H47B H 0.6048 0.4748 0.3924 0.069 Uiso 1 1 calc R
C48 C 0.4464(3) 0.4696(4) 0.3620(3) 0.0408(9) Uani 1 1 d .
H48A H 0.4766 0.5467 0.3877 0.049 Uiso 1 1 calc R
H48B H 0.4141 0.4321 0.4071 0.049 Uiso 1 1 calc R
Sb1 Sb 0.25831(2) 0.074543(19) 0.125867(17) 0.03224(7) Uani 1 1 d .
F1 F 0.4151(3) 0.1496(3) 0.1674(3) 0.0888(12) Uani 1 1 d .
F2 F 0.1012(3) 0.0018(4) 0.0838(3) 0.1090(17) Uani 1 1 d .
F3 F 0.2341(3) 0.1406(2) 0.22952(18) 0.0564(7) Uani 1 1 d .
F4 F 0.2802(3) 0.0084(3) 0.0212(2) 0.0742(10) Uani 1 1 d .
F5 F 0.2634(4) 0.1846(4) 0.0770(3) 0.0908(13) Uani 1 1 d .
F6 F 0.2537(5) -0.0329(3) 0.1752(3) 0.1127(18) Uani 1 1 d .
Cl2 Cl 0.79299(13) 0.72520(12) 0.20463(9) 0.0634(3) Uani 1 1 d .
Cl3 Cl 0.7797(3) 0.54485(16) 0.03600(14) 0.1230(9) Uani 1 1 d .
C1S C 0.8381(7) 0.7497(5) 0.1058(4) 0.0806(19) Uani 1 1 d D
H1SA H 0.8250 0.8085 0.0925 0.097 Uiso 1 1 calc R
H1SB H 0.9216 0.7737 0.1156 0.097 Uiso 1 1 calc R
C2S C 0.7822(10) 0.6606(6) 0.0301(5) 0.119(3) Uani 1 1 d D
H2SA H 0.8185 0.6821 -0.0199 0.143 Uiso 1 1 calc R
H2SB H 0.7018 0.6469 0.0139 0.143 Uiso 1 1 calc R

loop_
_atom_site_aniso_label
_atom_site_aniso_U_11
_atom_site_aniso_U_22
_atom_site_aniso_U_33
_atom_site_aniso_U_23
_atom_site_aniso_U_13
_atom_site_aniso_U_12
Au1 0.02730(8) 0.02778(8) 0.02350(8) 0.00988(6) 0.00935(5) 0.01311(6)
P1 0.0225(4) 0.0317(4) 0.0228(4) 0.0108(3) 0.0068(3) 0.0139(4)
C1 0.0273(17) 0.0309(17) 0.0269(17) 0.0092(14) 0.0065(13) 0.0162(14)
Cl1 0.0435(5) 0.0229(4) 0.0368(5) 0.0081(3) 0.0227(4) 0.0114(4)
Au2 0.02843(8) 0.02210(8) 0.02781(9) 0.00568(6) 0.00639(6) 0.01117(6)
P2 0.0253(4) 0.0229(4) 0.0267(4) 0.0049(3) 0.0019(3) 0.0110(3)
C2 0.0255(16) 0.0265(16) 0.0282(17) 0.0063(13) 0.0042(13) 0.0120(14)
C3 0.0304(19) 0.044(2) 0.038(2) 0.0080(17) -0.0024(16) 0.0207(17)
C4 0.0271(18) 0.046(2) 0.048(2) 0.0104(19) 0.0037(17) 0.0197(17)
C5 0.0268(18) 0.039(2) 0.043(2) 0.0105(17) 0.0115(16) 0.0151(16)
C6 0.0284(18) 0.041(2) 0.0314(18) 0.0134(16) 0.0101(14) 0.0181(16)
C7 0.0273(17) 0.0336(18) 0.0285(17) 0.0105(14) 0.0028(14) 0.0178(15)
C8 0.038(2) 0.032(2) 0.038(2) 0.0108(16) 0.0105(17) 0.0109(17)
C9 0.046(2) 0.046(2) 0.032(2) 0.0112(17) 0.0137(17) 0.0199(19)
C10 0.038(2) 0.053(3) 0.037(2) 0.0205(19) 0.0081(17) 0.0198(19)
C11 0.043(2) 0.037(2) 0.044(2) 0.0175(19) 0.0031(19) 0.0050(19)
C12 0.047(2) 0.031(2) 0.032(2) 0.0056(16) 0.0024(17) 0.0128(17)
C13 0.0257(16) 0.0339(18) 0.0271(17) 0.0119(14) 0.0064(13) 0.0154(14)
C14 0.038(2) 0.038(2) 0.0281(18) 0.0139(15) 0.0130(15) 0.0167(17)
C15 0.037(2) 0.037(2) 0.042(2) 0.0208(18) 0.0102(17) 0.0124(17)
C16 0.033(2) 0.0322(19) 0.049(2) 0.0111(17) 0.0060(17) 0.0136(16)
C17 0.066(3) 0.037(2) 0.040(2) 0.0119(18) 0.022(2) 0.028(2)
C18 0.054(3) 0.040(2) 0.032(2) 0.0138(17) 0.0176(18) 0.026(2)
C19 0.0296(18) 0.042(2) 0.0227(16) 0.0112(15) 0.0070(14) 0.0178(16)
C20 0.047(2) 0.045(2) 0.033(2) 0.0099(17) 0.0039(17) 0.0259(19)
C21 0.066(3) 0.044(2) 0.034(2) 0.0000(19) 0.009(2) 0.024(2)
C22 0.052(3) 0.050(3) 0.028(2) 0.0061(18) 0.0042(18) 0.016(2)
C23 0.040(2) 0.053(3) 0.033(2) 0.0136(18) -0.0030(17) 0.016(2)
C24 0.0332(19) 0.044(2) 0.0309(19) 0.0144(16) 0.0053(15) 0.0193(17)
C25 0.0258(16) 0.0280(17) 0.0243(16) 0.0055(13) 0.0028(13) 0.0107(14)
C26 0.0253(17) 0.0292(17) 0.0294(18) 0.0085(14) 0.0032(14) 0.0102(14)
C27 0.037(2) 0.045(2) 0.041(2) 0.0105(19) -0.0059(18) 0.0170(19)
C28 0.039(2) 0.039(2) 0.037(2) -0.0002(17) -0.0066(17) 0.0099(18)
C29 0.041(2) 0.0265(18) 0.037(2) 0.0010(16) 0.0015(17) 0.0095(16)
C30 0.0349(19) 0.0311(18) 0.0292(18) 0.0042(15) 0.0043(15) 0.0137(16)
C31 0.0295(18) 0.0331(19) 0.0328(19) 0.0127(15) 0.0029(14) 0.0168(15)
C32 0.046(2) 0.045(2) 0.047(2) 0.017(2) 0.0164(19) 0.026(2)
C33 0.063(3) 0.051(3) 0.053(3) 0.012(2) 0.017(2) 0.038(2)
C34 0.062(3) 0.038(2) 0.054(3) 0.011(2) 0.002(2) 0.030(2)
C35 0.048(2) 0.037(2) 0.055(3) 0.025(2) 0.012(2) 0.0174(19)
C36 0.045(2) 0.039(2) 0.045(2) 0.0178(18) 0.0162(18) 0.0233(19)
C37 0.0290(17) 0.0247(16) 0.0290(18) 0.0062(14) 0.0025(14) 0.0110(14)
C38 0.045(2) 0.0297(19) 0.041(2) 0.0109(16) 0.0100(18) 0.0195(17)
C39 0.052(3) 0.033(2) 0.043(2) 0.0175(18) 0.0061(19) 0.0144(19)
C40 0.057(3) 0.040(2) 0.042(2) 0.0111(19) 0.015(2) 0.010(2)
C41 0.052(3) 0.048(3) 0.043(2) 0.013(2) 0.023(2) 0.020(2)
C42 0.043(2) 0.042(2) 0.043(2) 0.0170(18) 0.0174(18) 0.0233(19)
C43 0.0300(18) 0.0292(18) 0.0327(19) 0.0034(14) 0.0042(15) 0.0153(15)
C44 0.045(2) 0.057(3) 0.040(2) 0.017(2) 0.0164(19) 0.027(2)
C45 0.055(3) 0.067(3) 0.058(3) 0.015(3) 0.027(2) 0.032(3)
C46 0.038(2) 0.059(3) 0.082(4) 0.019(3) 0.021(2) 0.026(2)
C47 0.040(2) 0.067(3) 0.077(4) 0.020(3) 0.011(2) 0.036(2)
C48 0.0298(19) 0.048(2) 0.045(2) 0.0108(19) 0.0031(17) 0.0200(18)
Sb1 0.03244(13) 0.02935(13) 0.03664(14) 0.00741(10) 0.01278(10) 0.01501(10)
F1 0.0351(16) 0.098(3) 0.107(3) -0.009(2) 0.0031(17) 0.0237(17)
F2 0.0368(17) 0.125(3) 0.098(3) -0.039(3) 0.0124(18) 0.0043(19)
F3 0.076(2) 0.0649(18) 0.0411(14) 0.0041(13) 0.0141(13) 0.0470(16)
F4 0.075(2) 0.075(2) 0.064(2) -0.0020(16) 0.0410(17) 0.0290(18)
F5 0.134(4) 0.113(3) 0.091(3) 0.065(2) 0.051(3) 0.094(3)
F6 0.196(5) 0.083(3) 0.146(4) 0.081(3) 0.120(4) 0.103(3)
Cl2 0.0796(9) 0.0674(8) 0.0542(7) 0.0106(6) 0.0209(7) 0.0443(7)
Cl3 0.225(3) 0.0655(11) 0.0818(12) 0.0041(9) 0.0457(15) 0.0728(15)
C1S 0.119(6) 0.057(3) 0.072(4) 0.025(3) 0.039(4) 0.039(4)
C2S 0.198(10) 0.078(5) 0.076(5) 0.024(4) 0.056(6) 0.052(6)

loop_
_atom_type_symbol
_atom_type_description
_atom_type_scat_dispersion_real
_atom_type_scat_dispersion_imag
_atom_type_scat_source
C C 0.0033 0.0016 'International Tables Vol C Tables 4.2.6.8 and 6.1.1.4'
H H 0.0000 0.0000 'International Tables Vol C Tables 4.2.6.8 and 6.1.1.4'
F F 0.0171 0.0103 'International Tables Vol C Tables 4.2.6.8 and 6.1.1.4'
P P 0.1023 0.0942 'International Tables Vol C Tables 4.2.6.8 and 6.1.1.4'
Cl Cl 0.1484 0.1585 'International Tables Vol C Tables 4.2.6.8 and 6.1.1.4'
Au Au -2.0133 8.8022 'International Tables Vol C Tables 4.2.6.8 and 6.1.1.4'
Sb Sb -0.5866 1.5461 'International Tables Vol C Tables 4.2.6.8 and 6.1.1.4'

loop_
_geom_angle_atom_site_label_1
_geom_angle_atom_site_label_2
_geom_angle_atom_site_label_3
_geom_angle
P1 Au1 Cl1 173.31(3)
C1 P1 C19 105.04(17)
C1 P1 C13 107.92(16)
C19 P1 C13 109.08(17)
C1 P1 Au1 117.14(12)
C19 P1 Au1 108.64(13)
C13 P1 Au1 108.76(12)
C2 C1 C6 118.9(3)
C2 C1 P1 124.3(3)
C6 C1 P1 116.8(3)
Au1 Cl1 Au2 100.14(3)
P2 Au2 Cl1 173.53(3)
C25 P2 C43 105.66(17)
C25 P2 C37 106.74(16)
C43 P2 C37 107.98(17)
C25 P2 Au2 116.26(12)
C43 P2 Au2 111.98(12)
C37 P2 Au2 107.85(12)
C3 C2 C1 118.2(3)
C3 C2 C7 116.7(3)
C1 C2 C7 125.1(3)
C4 C3 C2 122.2(4)
C4 C3 H3A 118.9
C2 C3 H3A 118.9
C3 C4 C5 119.8(4)
C3 C4 H4A 120.1
C5 C4 H4A 120.1
C6 C5 C4 119.4(4)
C6 C5 H5A 120.3
C4 C5 H5A 120.3
C5 C6 C1 121.5(4)
C5 C6 H6A 119.3
C1 C6 H6A 119.3
C8 C7 C12 118.8(4)
C8 C7 C2 120.1(3)
C12 C7 C2 121.0(3)
C7 C8 C9 120.5(4)
C7 C8 H8A 119.7
C9 C8 H8A 119.7
C10 C9 C8 119.6(4)
C10 C9 H9A 120.2
C8 C9 H9A 120.2
C11 C10 C9 120.3(4)
C11 C10 H10A 119.9
C9 C10 H10A 119.9
C10 C11 C12 120.2(4)
C10 C11 H11A 119.9
C12 C11 H11A 119.9
C7 C12 C11 120.6(4)
C7 C12 H12A 119.7
C11 C12 H12A 119.7
C18 C13 C14 110.2(3)
C18 C13 P1 110.3(2)
C14 C13 P1 116.2(3)
C18 C13 H13A 106.5
C14 C13 H13A 106.5
P1 C13 H13A 106.5
C15 C14 C13 109.6(3)
C15 C14 H14A 109.8
C13 C14 H14A 109.8
C15 C14 H14B 109.8
C13 C14 H14B 109.8
H14A C14 H14B 108.2
C16 C15 C14 111.2(3)
C16 C15 H15A 109.4
C14 C15 H15A 109.4
C16 C15 H15B 109.4
C14 C15 H15B 109.4
H15A C15 H15B 108.0
C15 C16 C17 110.6(3)
C15 C16 H16A 109.5
C17 C16 H16A 109.5
C15 C16 H16B 109.5
C17 C16 H16B 109.5
H16A C16 H16B 108.1
C16 C17 C18 112.1(4)
C16 C17 H17A 109.2
C18 C17 H17A 109.2
C16 C17 H17B 109.2
C18 C17 H17B 109.2
H17A C17 H17B 107.9
C17 C18 C13 110.3(3)
C17 C18 H18A 109.6
C13 C18 H18A 109.6
C17 C18 H18B 109.6
C13 C18 H18B 109.6
H18A C18 H18B 108.1
C24 C19 C20 111.1(3)
C24 C19 P1 111.4(3)
C20 C19 P1 109.0(2)
C24 C19 H19A 108.4
C20 C19 H19A 108.4
P1 C19 H19A 108.4
C21 C20 C19 111.4(3)
C21 C20 H20A 109.4
C19 C20 H20A 109.4
C21 C20 H20B 109.4
C19 C20 H20B 109.4
H20A C20 H20B 108.0
C22 C21 C20 110.9(4)
C22 C21 H21A 109.5
C20 C21 H21A 109.5
C22 C21 H21B 109.5
C20 C21 H21B 109.5
H21A C21 H21B 108.0
C21 C22 C23 111.2(4)
C21 C22 H22A 109.4
C23 C22 H22A 109.4
C21 C22 H22B 109.4
C23 C22 H22B 109.4
H22A C22 H22B 108.0
C24 C23 C22 111.9(3)
C24 C23 H23A 109.2
C22 C23 H23A 109.2
C24 C23 H23B 109.2
C22 C23 H23B 109.2
H23A C23 H23B 107.9
C23 C24 C19 111.0(3)
C23 C24 H24A 109.4
C19 C24 H24A 109.4
C23 C24 H24B 109.4
C19 C24 H24B 109.4
H24A C24 H24B 108.0
C30 C25 C26 119.0(3)
C30 C25 P2 117.4(3)
C26 C25 P2 123.6(3)
C27 C26 C25 117.9(3)
C27 C26 C31 117.1(3)
C25 C26 C31 125.0(3)
C28 C27 C26 122.5(4)
C28 C27 H27A 118.8
C26 C27 H27A 118.8
C27 C28 C29 119.5(4)
C27 C28 H28A 120.2
C29 C28 H28A 120.2
C28 C29 C30 119.5(4)
C28 C29 H29A 120.3
C30 C29 H29A 120.3
C29 C30 C25 121.6(4)
C29 C30 H30A 119.2
C25 C30 H30A 119.2
C32 C31 C36 118.9(4)
C32 C31 C26 121.1(4)
C36 C31 C26 119.9(3)
C31 C32 C33 120.4(4)
C31 C32 H32A 119.8
C33 C32 H32A 119.8
C34 C33 C32 120.6(5)
C34 C33 H33A 119.7
C32 C33 H33A 119.7
C33 C34 C35 119.3(4)
C33 C34 H34A 120.3
C35 C34 H34A 120.3
C36 C35 C34 120.5(4)
C36 C35 H35A 119.7
C34 C35 H35A 119.7
C35 C36 C31 120.2(4)
C35 C36 H36A 119.9
C31 C36 H36A 119.9
C42 C37 C38 110.9(3)
C42 C37 P2 110.0(3)
C38 C37 P2 116.3(3)
C42 C37 H37A 106.4
C38 C37 H37A 106.4
P2 C37 H37A 106.4
C39 C38 C37 110.2(3)
C39 C38 H38A 109.6
C37 C38 H38A 109.6
C39 C38 H38B 109.6
C37 C38 H38B 109.6
H38A C38 H38B 108.1
C38 C39 C40 110.7(4)
C38 C39 H39A 109.5
C40 C39 H39A 109.5
C38 C39 H39B 109.5
C40 C39 H39B 109.5
H39A C39 H39B 108.1
C39 C40 C41 111.2(4)
C39 C40 H40A 109.4
C41 C40 H40A 109.4
C39 C40 H40B 109.4
C41 C40 H40B 109.4
H40A C40 H40B 108.0
C42 C41 C40 111.4(4)
C42 C41 H42A 109.4
C40 C41 H42A 109.4
C42 C41 H42B 109.4
C40 C41 H42B 109.4
H42A C41 H42B 108.0
C37 C42 C41 112.0(4)
C37 C42 H42C 109.2
C41 C42 H42C 109.2
C37 C42 H42D 109.2
C41 C42 H42D 109.2
H42C C42 H42D 107.9
C44 C43 C48 110.0(3)
C44 C43 P2 109.9(3)
C48 C43 P2 111.7(3)
C44 C43 H43A 108.3
C48 C43 H43A 108.3
P2 C43 H43A 108.3
C43 C44 C45 110.9(4)
C43 C44 H44A 109.5
C45 C44 H44A 109.5
C43 C44 H44B 109.5
C45 C44 H44B 109.5
H44A C44 H44B 108.1
C46 C45 C44 110.3(4)
C46 C45 H45A 109.6
C44 C45 H45A 109.6
C46 C45 H45B 109.6
C44 C45 H45B 109.6
H45A C45 H45B 108.1
C45 C46 C47 110.9(4)
C45 C46 H46A 109.5
C47 C46 H46A 109.5
C45 C46 H46B 109.5
C47 C46 H46B 109.5
H46A C46 H46B 108.0
C48 C47 C46 111.8(4)
C48 C47 H47A 109.3
C46 C47 H47A 109.3
C48 C47 H47B 109.3
C46 C47 H47B 109.3
H47A C47 H47B 107.9
C47 C48 C43 110.3(4)
C47 C48 H48A 109.6
C43 C48 H48A 109.6
C47 C48 H48B 109.6
C43 C48 H48B 109.6
H48A C48 H48B 108.1
F6 Sb1 F1 90.3(2)
F6 Sb1 F2 90.8(3)
F1 Sb1 F2 178.9(2)
F6 Sb1 F4 89.69(18)
F1 Sb1 F4 89.63(17)
F2 Sb1 F4 90.66(16)
F6 Sb1 F5 179.39(19)
F1 Sb1 F5 89.4(2)
F2 Sb1 F5 89.5(2)
F4 Sb1 F5 90.86(17)
F6 Sb1 F3 90.82(16)
F1 Sb1 F3 91.22(16)
F2 Sb1 F3 88.47(15)
F4 Sb1 F3 179.00(15)
F5 Sb1 F3 88.63(15)
C2S C1S Cl2 114.7(5)
C2S C1S H1SA 108.6
Cl2 C1S H1SA 108.6
C2S C1S H1SB 108.6
Cl2 C1S H1SB 108.6
H1SA C1S H1SB 107.6
C1S C2S Cl3 119.5(7)
C1S C2S H2SA 107.4
Cl3 C2S H2SA 107.4
C1S C2S H2SB 107.4
Cl3 C2S H2SB 107.4
H2SA C2S H2SB 107.0

loop_
_geom_bond_atom_site_label_1
_geom_bond_atom_site_label_2
_geom_bond_distance
Au1 P1 2.2394(9)
Au1 Cl1 2.3319(9)
P1 C1 1.819(4)
P1 C19 1.823(4)
P1 C13 1.844(4)
C1 C2 1.406(5)
C1 C6 1.412(5)
Cl1 Au2 2.3326(9)
Au2 P2 2.2367(9)
P2 C25 1.828(3)
P2 C43 1.834(4)
P2 C37 1.845(4)
C2 C3 1.402(5)
C2 C7 1.488(5)
C3 C4 1.375(6)
C3 H3A 0.9500
C4 C5 1.389(6)
C4 H4A 0.9500
C5 C6 1.383(5)
C5 H5A 0.9500
C6 H6A 0.9500
C7 C8 1.382(6)
C7 C12 1.394(5)
C8 C9 1.403(6)
C8 H8A 0.9500
C9 C10 1.388(6)
C9 H9A 0.9500
C10 C11 1.366(7)
C10 H10A 0.9500
C11 C12 1.395(6)
C11 H11A 0.9500
C12 H12A 0.9500
C13 C18 1.528(5)
C13 C14 1.532(5)
C13 H13A 1.0000
C14 C15 1.523(6)
C14 H14A 0.9900
C14 H14B 0.9900
C15 C16 1.518(6)
C15 H15A 0.9900
C15 H15B 0.9900
C16 C17 1.521(6)
C16 H16A 0.9900
C16 H16B 0.9900
C17 C18 1.523(6)
C17 H17A 0.9900
C17 H17B 0.9900
C18 H18A 0.9900
C18 H18B 0.9900
C19 C24 1.532(5)
C19 C20 1.532(6)
C19 H19A 1.0000
C20 C21 1.527(6)
C20 H20A 0.9900
C20 H20B 0.9900
C21 C22 1.510(7)
C21 H21A 0.9900
C21 H21B 0.9900
C22 C23 1.527(7)
C22 H22A 0.9900
C22 H22B 0.9900
C23 C24 1.524(6)
C23 H23A 0.9900
C23 H23B 0.9900
C24 H24A 0.9900
C24 H24B 0.9900
C25 C30 1.398(5)
C25 C26 1.407(5)
C26 C27 1.392(5)
C26 C31 1.498(5)
C27 C28 1.377(6)
C27 H27A 0.9500
C28 C29 1.379(6)
C28 H28A 0.9500
C29 C30 1.381(5)
C29 H29A 0.9500
C30 H30A 0.9500
C31 C32 1.381(6)
C31 C36 1.397(5)
C32 C33 1.384(6)
C32 H32A 0.9500
C33 C34 1.371(7)
C33 H33A 0.9500
C34 C35 1.387(7)
C34 H34A 0.9500
C35 C36 1.375(6)
C35 H35A 0.9500
C36 H36A 0.9500
C37 C42 1.525(5)
C37 C38 1.530(5)
C37 H37A 1.0000
C38 C39 1.510(6)
C38 H38A 0.9900
C38 H38B 0.9900
C39 C40 1.525(7)
C39 H39A 0.9900
C39 H39B 0.9900
C40 C41 1.531(7)
C40 H40A 0.9900
C40 H40B 0.9900
C41 C42 1.531(6)
C41 H42A 0.9900
C41 H42B 0.9900
C42 H42C 0.9900
C42 H42D 0.9900
C43 C44 1.527(6)
C43 C48 1.529(5)
C43 H43A 1.0000
C44 C45 1.542(6)
C44 H44A 0.9900
C44 H44B 0.9900
C45 C46 1.517(8)
C45 H45A 0.9900
C45 H45B 0.9900
C46 C47 1.538(8)
C46 H46A 0.9900
C46 H46B 0.9900
C47 C48 1.521(6)
C47 H47A 0.9900
C47 H47B 0.9900
C48 H48A 0.9900
C48 H48B 0.9900
Sb1 F6 1.835(3)
Sb1 F1 1.848(3)
Sb1 F2 1.851(3)
Sb1 F4 1.863(3)
Sb1 F5 1.863(3)
Sb1 F3 1.864(3)
Cl2 C1S 1.758(6)
Cl3 C2S 1.680(8)
C1S C2S 1.428(7)
C1S H1SA 0.9900
C1S H1SB 0.9900
C2S H2SA 0.9900
C2S H2SB 0.9900
